data_4321965
loop_
_publ_author_name
'Ranko P. Bontchev'
'Junghwan Do'
'Allan J. Jacobson'

_publ_contact_author_email ajjacob@uh.edu
_publ_contact_author_fax '713 743 2787'
_publ_contact_author_phone '713 743 2785'
_publ_section_title
;
 Synthesis and Characterization of a Borophosphate Anion Containing a
 Single Vanadium Atom:
 [N~2~C~6~H~14~]~2~[VO(PO~3~OH)~4~(B~3~O~3~OH)]4H~2~O
;
_journal_name_full 'Inorganic Chemistry'
_journal_page_first 2231
_journal_page_last 2233
_journal_paper_doi 10.1021/ic981278j
_journal_volume 38
_journal_year 1999
_chemical_formula_moiety '(C6 H14 N2 2+)2, H5 B3 O21 P4 V 4-, 4(H2 O)'
_chemical_formula_structural
;
 (C6 H14 N2)2 ((V O)(P O3 O H)4 (B3 O3 O H)) 4(H2 O)
;
_chemical_formula_sum 'C12 H41 B3 N4 O25 P4 V'
_chemical_formula_weight 848.73
_chemical_name_systematic
;
Bis(diprotonated1,4-diazabicyclo(2.2.2)octane)vanadyl(IV)tetra(hydrogen 
phosphate)hydrogenboratetetrahydrate
;
_space_group_IT_number 14
_symmetry_cell_setting monoclinic
_symmetry_space_group_name_Hall '-P 2ybc'
_symmetry_space_group_name_H-M 'P 1 21/c 1'
_atom_sites_solution_hydrogens difmap
_atom_sites_solution_primary direct
_atom_sites_solution_secondary difmap
_audit_creation_method SHELXTL
_cell_angle_alpha 90.00
_cell_angle_beta 100.8300(10)
_cell_angle_gamma 90.00
_cell_formula_units_Z 4
_cell_length_a 16.6625(10)
_cell_length_b 10.6130(6)
_cell_length_c 17.8888(10)
_cell_measurement_reflns_used 4607
_cell_measurement_temperature 293(2)
_cell_volume 3107.1(3)
_computing_cell_refinement SAINT
_computing_data_collection SMART
_computing_data_reduction SAINT
_computing_molecular_graphics DIAMOND
_computing_publication_material 'MS-DOS 6.22 EDITOR'
_computing_structure_refinement 'SHELXTL 5.03'
_computing_structure_solution 'SHELXTL 5.03'
_diffrn_ambient_temperature 293(2)
_diffrn_measurement_device 'three-circle diffractometer'
_diffrn_measurement_device_type 'Siemens SMART CCD diffractometer'
_diffrn_radiation_monochromator graphite
_diffrn_radiation_source 'fine-focus sealed tube'
_diffrn_radiation_type MoK\a
_diffrn_radiation_wavelength 0.71073
_diffrn_reflns_av_R_equivalents 0.0257
_diffrn_reflns_av_sigmaI/netI 0.0352
_diffrn_reflns_limit_h_max 9
_diffrn_reflns_limit_h_min -22
_diffrn_reflns_limit_k_max 13
_diffrn_reflns_limit_k_min -14
_diffrn_reflns_limit_l_max 22
_diffrn_reflns_limit_l_min -23
_diffrn_reflns_number 18029
_diffrn_reflns_theta_max 28.46
_diffrn_reflns_theta_min 2.24
_diffrn_standards_number none
_exptl_absorpt_coefficient_mu 0.632
_exptl_absorpt_correction_type empirical
_exptl_crystal_colour blue
_exptl_crystal_density_diffrn 1.797
_exptl_crystal_density_method 'not measured'
_exptl_crystal_description polyhedral
_exptl_crystal_F_000 1724
_exptl_crystal_size_max 0.14
_exptl_crystal_size_mid 0.14
_exptl_crystal_size_min 0.06
_refine_diff_density_max 0.413
_refine_diff_density_min -0.375
_refine_diff_density_rms 0.068
_refine_ls_extinction_method none
_refine_ls_goodness_of_fit_all 1.056
_refine_ls_goodness_of_fit_obs 1.095
_refine_ls_hydrogen_treatment refall
_refine_ls_matrix_type full
_refine_ls_number_parameters 597
_refine_ls_number_reflns 7101
_refine_ls_number_restraints 0
_refine_ls_restrained_S_all 1.056
_refine_ls_restrained_S_obs 1.095
_refine_ls_R_factor_all 0.0530
_refine_ls_R_factor_obs 0.0382
_refine_ls_shift/esd_max 0.944
_refine_ls_shift/esd_mean 0.024
_refine_ls_structure_factor_coef Fsqd
_refine_ls_weighting_details 'w=1/[\s^2^(Fo^2^)+(0.0429P)^2^+2.5994P] where P=(Fo^2^+2Fc^2^)/3'
_refine_ls_weighting_scheme calc
_refine_ls_wR_factor_all 0.0976
_refine_ls_wR_factor_obs 0.0907
_reflns_number_observed 5793
_reflns_number_total 7101
_reflns_observed_criterion >2sigma(I)
_cod_data_source_file ic981278j.cif
_cod_data_source_block 1
_cod_depositor_comments
;
The following automatic conversions were performed:

'_refine_ls_weighting_scheme' value 'calc
w=1/[\s^2^(Fo^2^)+(0.0429P)^2^+2.5994P] where P=(Fo^2^+2Fc^2^)/3' was
changed to 'calc'. New tag '_refine_ls_weighting_details' was
created. The value of the new tag was set to
'w=1/[\s^2^(Fo^2^)+(0.0429P)^2^+2.5994P] where P=(Fo^2^+2Fc^2^)/3'.

Automatic conversion script
Id: cif_fix_values 3143 2015-03-26 13:38:13Z robertas 
;
_cod_database_code 4321965

loop_
_symmetry_equiv_pos_as_xyz
'x, y, z'
'-x, y+1/2, -z+1/2'
'-x, -y, -z'
'x, -y-1/2, z-1/2'

loop_
_atom_site_aniso_label
_atom_site_aniso_U_11
_atom_site_aniso_U_22
_atom_site_aniso_U_33
_atom_site_aniso_U_23
_atom_site_aniso_U_13
_atom_site_aniso_U_12
V1 0.0205(2) 0.0157(2) 0.0174(2) 0.00044(14) 0.00361(14) -0.00305(14)
P1 0.0204(3) 0.0181(3) 0.0180(3) -0.0018(2) 0.0041(2) 0.0000(2)
P2 0.0190(3) 0.0168(3) 0.0270(3) 0.0025(2) 0.0025(2) 0.0015(2)
P3 0.0206(3) 0.0293(3) 0.0186(3) -0.0003(2) 0.0006(2) 0.0003(2)
P4 0.0285(3) 0.0222(3) 0.0191(3) -0.0047(2) 0.0065(2) -0.0019(2)
B1 0.0203(12) 0.0203(12) 0.0192(11) 0.0022(9) 0.0045(10) 0.0009(10)
B2 0.0233(13) 0.0154(12) 0.0316(13) 0.0017(10) 0.0091(11) 0.0001(10)
B3 0.0229(12) 0.0168(11) 0.0222(12) -0.0010(9) 0.0074(10) -0.0009(10)
O1 0.0267(9) 0.0303(9) 0.0247(8) 0.0071(7) -0.0004(7) -0.0021(7)
O2 0.0292(9) 0.0195(8) 0.0216(8) -0.0020(6) 0.0073(7) -0.0045(7)
O3 0.0233(8) 0.0353(10) 0.0319(9) 0.0113(8) 0.0095(7) 0.0072(7)
O4 0.0205(8) 0.0238(8) 0.0261(8) 0.0063(7) 0.0026(7) -0.0006(7)
O5 0.0229(8) 0.0272(9) 0.0285(8) 0.0040(7) -0.0009(7) -0.0031(7)
O6 0.0297(9) 0.0350(10) 0.0176(8) -0.0037(7) 0.0045(7) 0.0085(8)
O7 0.0358(10) 0.0233(8) 0.0284(9) 0.0021(7) 0.0086(8) -0.0082(7)
O8 0.0239(9) 0.0477(11) 0.0269(9) 0.0066(8) 0.0044(7) 0.0061(8)
O9 0.0432(11) 0.0268(9) 0.0258(8) -0.0066(7) 0.0179(8) -0.0093(8)
O10 0.0238(8) 0.0222(8) 0.0336(9) -0.0057(7) 0.0018(7) -0.0018(7)
O11 0.0334(10) 0.0498(11) 0.0214(8) -0.0076(8) 0.0036(7) -0.0002(9)
O12 0.0300(9) 0.0256(9) 0.0210(8) 0.0034(6) 0.0089(7) 0.0081(7)
O13 0.0272(10) 0.0309(10) 0.0499(12) -0.0146(9) 0.0004(9) 0.0002(8)
O14 0.0409(10) 0.0206(8) 0.0224(8) -0.0023(6) 0.0111(7) -0.0038(7)
O15 0.0214(8) 0.0224(8) 0.0453(10) 0.0106(8) 0.0050(8) 0.0053(7)
O16 0.0433(12) 0.0320(10) 0.0336(10) -0.0085(8) 0.0109(9) 0.0072(9)
O17 0.0334(11) 0.0505(12) 0.0245(9) -0.0107(8) -0.0020(8) 0.0020(9)
O18 0.0246(8) 0.0181(8) 0.0345(9) 0.0039(7) 0.0128(7) -0.0014(6)
O19 0.0278(9) 0.0183(8) 0.0375(9) 0.0070(7) 0.0130(8) 0.0028(7)
O20 0.0204(8) 0.0157(7) 0.0218(7) 0.0018(6) 0.0074(6) -0.0006(6)
O21 0.0365(11) 0.0222(9) 0.0728(15) 0.0118(9) 0.0259(11) 0.0020(8)
C1 0.073(2) 0.0284(15) 0.0286(14) 0.0040(12) -0.0108(15) -0.0014(15)
C2 0.074(2) 0.0287(15) 0.037(2) -0.0011(13) 0.015(2) -0.009(2)
C3 0.037(2) 0.043(2) 0.085(3) 0.025(2) 0.009(2) 0.0020(15)
C4 0.044(2) 0.031(2) 0.105(4) 0.017(2) 0.015(2) 0.0101(15)
C5 0.114(4) 0.050(2) 0.051(2) 0.014(2) -0.045(3) -0.039(3)
C6 0.101(3) 0.031(2) 0.077(3) -0.003(2) 0.057(3) -0.009(2)
C7 0.0339(15) 0.038(2) 0.0313(14) -0.0044(12) -0.0047(12) 0.0123(12)
C8 0.0253(13) 0.046(2) 0.045(2) 0.0049(14) 0.0077(12) 0.0061(13)
C9 0.045(2) 0.0338(15) 0.0343(14) 0.0063(12) -0.0002(13) 0.0093(13)
C10 0.050(2) 0.034(2) 0.042(2) -0.0125(13) 0.0144(15) -0.0123(14)
C11 0.051(2) 0.044(2) 0.050(2) -0.011(2) 0.024(2) -0.019(2)
C12 0.037(2) 0.0335(15) 0.040(2) -0.0045(12) 0.0003(13) 0.0137(13)
N1 0.0384(12) 0.0178(10) 0.0330(11) 0.0051(9) 0.0014(10) -0.0055(9)
N2 0.0365(12) 0.0187(10) 0.0405(13) 0.0045(9) -0.0043(10) -0.0072(9)
N3 0.0346(12) 0.0334(12) 0.0265(11) -0.0035(9) 0.0087(9) 0.0017(10)
N4 0.0368(12) 0.0308(11) 0.0246(10) -0.0012(9) 0.0072(10) 0.0021(9)
OW1 0.0534(14) 0.093(2) 0.0600(15) -0.0200(14) -0.0038(12) 0.0344(14)
OW2 0.055(2) 0.072(3) 0.042(2) 0.014(2) 0.0085(14) -0.011(2)
OW3 0.207(7) 0.074(4) 0.070(3) -0.012(2) 0.033(3) -0.017(4)
OW4 0.187(11) 0.054(4) 0.035(3) -0.001(3) 0.001(4) 0.041(5)
OW5 0.046(4) 0.046(5) 0.043(4) 0.001(3) 0.004(3) -0.004(3)
OW6 0.179(13) 0.127(13) 0.091(8) 0.020(8) 0.065(8) -0.040(9)

loop_
_atom_site_label
_atom_site_type_symbol
_atom_site_fract_x
_atom_site_fract_y
_atom_site_fract_z
_atom_site_U_iso_or_equiv
_atom_site_thermal_displace_type
_atom_site_occupancy
_atom_site_calc_flag
_atom_site_refinement_flags
_atom_site_disorder_group
V1 V 0.28156(2) 0.87762(3) 0.20535(2) 0.01787(9) Uani 1 d . .
P1 P 0.28341(3) 0.61180(5) 0.12262(3) 0.01880(12) Uani 1 d . .
P2 P 0.08823(4) 0.82780(5) 0.15529(3) 0.02119(13) Uani 1 d . .
P3 P 0.41758(4) 0.72665(6) 0.33333(3) 0.02325(14) Uani 1 d . .
P4 P 0.22457(4) 0.92437(6) 0.36892(3) 0.02299(13) Uani 1 d . .
B1 B 0.2817(2) 0.5921(2) 0.27253(14) 0.0198(5) Uani 1 d . .
B2 B 0.1664(2) 0.4911(2) 0.3189(2) 0.0230(5) Uani 1 d . .
B3 B 0.1578(2) 0.7181(2) 0.29118(14) 0.0202(5) Uani 1 d . .
O1 O 0.35487(10) 0.6184(2) 0.33279(9) 0.0279(4) Uani 1 d . .
O2 O 0.30059(10) 0.75209(15) 0.12519(9) 0.0231(3) Uani 1 d . .
O3 O 0.09056(10) 0.7857(2) 0.23892(10) 0.0296(4) Uani 1 d . .
O4 O 0.16767(10) 0.88908(15) 0.14692(9) 0.0237(3) Uani 1 d . .
O5 O 0.38482(10) 0.8224(2) 0.27255(9) 0.0269(4) Uani 1 d . .
O6 O 0.33995(11) 0.5449(2) 0.07405(10) 0.0274(4) Uani 1 d . .
O7 O 0.31709(11) 1.0001(2) 0.17092(9) 0.0288(4) Uani 1 d . .
O8 O 0.50075(11) 0.6774(2) 0.32703(10) 0.0329(4) Uani 1 d . .
O9 O 0.17833(11) 0.7973(2) 0.36136(9) 0.0304(4) Uani 1 d . .
O10 O 0.19537(10) 0.5791(2) 0.08948(10) 0.0270(4) Uani 1 d . .
O11 O 0.29869(11) 0.9183(2) 0.43151(10) 0.0351(4) Uani 1 d . .
O12 O 0.31292(10) 0.5531(2) 0.20248(9) 0.0250(4) Uani 1 d . .
O13 O 0.07164(13) 0.7089(2) 0.10390(12) 0.0369(5) Uani 1 d . .
O14 O 0.24385(11) 0.9641(2) 0.29296(9) 0.0273(4) Uani 1 d . .
O15 O 0.01717(10) 0.9167(2) 0.13298(11) 0.0299(4) Uani 1 d . .
O16 O 0.16629(13) 1.0249(2) 0.39552(11) 0.0358(4) Uani 1 d . .
O17 O 0.42718(13) 0.7890(2) 0.41415(10) 0.0371(5) Uani 1 d . .
O18 O 0.12387(10) 0.60194(14) 0.31271(10) 0.0248(4) Uani 1 d . .
O19 O 0.24168(10) 0.48521(15) 0.29834(10) 0.0270(4) Uani 1 d . .
O20 O 0.22907(9) 0.70271(14) 0.25551(8) 0.0189(3) Uani 1 d . .
O21 O 0.13462(13) 0.3813(2) 0.33763(14) 0.0418(5) Uani 1 d . .
C1 C 0.1352(2) 0.1874(3) 0.1696(2) 0.0460(8) Uani 1 d . .
C2 C 0.1196(3) 0.1235(3) 0.0368(2) 0.0459(8) Uani 1 d . .
C3 C 0.0098(2) 0.2364(3) 0.0807(3) 0.0551(10) Uani 1 d . .
C4 C 0.0477(2) 0.3600(3) 0.0640(4) 0.0597(11) Uani 1 d . .
C5 C 0.1782(4) 0.3018(4) 0.1460(2) 0.079(2) Uani 1 d . .
C6 C 0.1506(3) 0.2485(3) 0.0142(3) 0.0646(12) Uani 1 d . .
C7 C 0.3588(2) 0.2492(3) 0.2927(2) 0.0359(6) Uani 1 d . .
C8 C 0.3369(2) 0.2506(3) 0.3713(2) 0.0385(7) Uani 1 d . .
C9 C 0.4575(2) 0.1294(3) 0.4261(2) 0.0388(7) Uani 1 d . .
C10 C 0.4668(2) 0.3582(3) 0.4146(2) 0.0411(7) Uani 1 d . .
C11 C 0.4952(2) 0.3344(3) 0.3404(2) 0.0465(8) Uani 1 d . .
C12 C 0.4687(2) 0.1074(3) 0.3449(2) 0.0378(6) Uani 1 d . .
N1 N 0.07666(14) 0.1425(2) 0.10183(13) 0.0304(5) Uani 1 d . .
N2 N 0.13669(14) 0.3455(2) 0.07022(13) 0.0334(5) Uani 1 d . .
N3 N 0.44793(14) 0.2259(2) 0.30093(13) 0.0311(5) Uani 1 d . .
N4 N 0.41436(14) 0.2516(2) 0.42929(12) 0.0306(5) Uani 1 d . .
OW1 O 0.0236(2) 0.0284(3) 0.29702(15) 0.0706(8) Uani 1 d . .
OW2 O 0.3673(2) 0.1775(4) 0.0556(2) 0.0563(14) Uani 0.766(9) d P .
OW3 O 0.3137(4) -0.0659(5) -0.0006(2) 0.116(3) Uani 0.807(14) d P .
OW4 O 0.2027(6) -0.1248(6) -0.0142(3) 0.094(4) Uani 0.414(9) d P .
OW5 O 0.6317(4) 0.7869(7) 0.4249(4) 0.046(3) Uani 0.319(8) d P .
OW6 O 0.3560(8) 0.0297(14) 0.0178(6) 0.127(7) Uani 0.376(14) d P .
H1 H 0.3295(20) 0.1810(32) 0.2633(19) 0.049(9) Uiso 1 d . .
H2 H 0.3472(21) 0.3225(34) 0.2698(19) 0.052(10) Uiso 1 d . .
H3 H 0.1728(21) 0.1232(33) 0.1871(19) 0.052(10) Uiso 1 d . .
H4 H 0.0558(18) 1.0740(29) 0.1121(17) 0.037(8) Uiso 1 d . .
H5 H 0.5510(25) 0.3151(35) 0.3503(22) 0.065(11) Uiso 1 d . .
H6 H 0.5083(22) 0.3607(33) 0.4574(21) 0.057(11) Uiso 1 d . .
H7 H 0.3090(23) 0.1814(38) 0.3832(22) 0.066(12) Uiso 1 d . .
H8 H 0.4352(19) 0.4305(32) 0.4129(18) 0.045(9) Uiso 1 d . .
H9 H 0.5089(21) 0.1362(30) 0.4607(19) 0.046(9) Uiso 1 d . .
H10 H 0.0267(31) 0.3960(48) 0.0327(29) 0.091(18) Uiso 1 d . .
H11 H 0.3956(22) 0.2628(34) 0.4698(21) 0.060(11) Uiso 1 d . .
H12 H 0.3093(19) 0.3174(31) 0.3793(17) 0.039(9) Uiso 1 d . .
H13 H 0.0727(28) 0.1005(41) -0.0005(26) 0.090(15) Uiso 1 d . .
H14 H 0.5385(21) 0.7152(31) 0.2428(20) 0.051(10) Uiso 1 d . .
H15 H 0.5204(22) 0.0912(32) 0.3430(19) 0.052(10) Uiso 1 d . .
H16 H 0.1645(27) 0.0698(42) 0.0570(25) 0.087(15) Uiso 1 d . .
H17 H -0.0197(32) 0.2081(48) 0.0384(30) 0.106(19) Uiso 1 d . .
H18 H 0.2116(31) 0.3396(52) 0.1680(31) 0.098(18) Uiso 1 d . .
H19 H 0.4814(19) 0.4041(32) 0.3096(18) 0.042(9) Uiso 1 d . .
H20 H 0.4283(22) 0.0665(36) 0.4428(20) 0.060(11) Uiso 1 d . .
H21 H 0.2481(61) 0.2423(82) 0.0526(53) 0.286(43) Uiso 1 d . .
H22 H 0.4322(21) 0.0431(33) 0.3241(19) 0.050(9) Uiso 1 d . .
H23 H -0.0178(27) 0.2413(40) 0.1218(24) 0.080(14) Uiso 1 d . .
H24 H 0.1030(28) 0.2010(43) 0.2112(26) 0.095(15) Uiso 1 d . .
H25 H 0.0447(29) 0.4104(47) 0.1035(27) 0.093(17) Uiso 1 d . .
H26 H 0.1576(21) 0.4157(34) 0.0634(19) 0.052(10) Uiso 1 d . .
H27 H 0.1766(31) 0.2579(45) -0.0107(27) 0.080(17) Uiso 1 d . .
H28 H 0.1490(31) 0.3532(48) 0.1730(28) 0.087(18) Uiso 1 d . .
H29 H 0.3210(19) 0.5499(29) 0.0303(18) 0.038(9) Uiso 1 d . .
H30 H 0.3821(25) 0.8209(38) 0.4179(23) 0.070(13) Uiso 1 d . .
H31 H 0.0901(25) 0.3967(38) 0.3388(24) 0.071(14) Uiso 1 d . .
H32 H 0.1080(23) 0.6788(36) 0.0965(22) 0.056(12) Uiso 1 d . .
H33 H 0.1243(25) 1.0315(39) 0.3644(23) 0.070(13) Uiso 1 d . .

loop_
_atom_type_symbol
_atom_type_description
_atom_type_scat_dispersion_real
_atom_type_scat_dispersion_imag
_atom_type_scat_source
O O 0.0106 0.0060 'International Tables Vol C Tables 4.2.6.8 and 6.1.1.4'
P P 0.1023 0.0942 'International Tables Vol C Tables 4.2.6.8 and 6.1.1.4'
V V 0.3005 0.5294 'International Tables Vol C Tables 4.2.6.8 and 6.1.1.4'
B B 0.0013 0.0007 'International Tables Vol C Tables 4.2.6.8 and 6.1.1.4'
N N 0.0061 0.0033 'International Tables Vol C Tables 4.2.6.8 and 6.1.1.4'
C C 0.0033 0.0016 'International Tables Vol C Tables 4.2.6.8 and 6.1.1.4'
H H 0.0000 0.0000 'International Tables Vol C Tables 4.2.6.8 and 6.1.1.4'

loop_
_geom_angle_atom_site_label_1
_geom_angle_atom_site_label_2
_geom_angle_atom_site_label_3
_geom_angle
_geom_angle_site_symmetry_1
_geom_angle_site_symmetry_3
_geom_angle_publ_flag
O7 V1 O4 97.67(8) . . ?
O7 V1 O5 97.54(8) . . ?
O4 V1 O5 164.68(7) . . ?
O7 V1 O14 96.97(8) . . ?
O4 V1 O14 88.55(7) . . ?
O5 V1 O14 91.42(7) . . ?
O7 V1 O2 98.25(8) . . ?
O4 V1 O2 85.93(7) . . ?
O5 V1 O2 90.09(7) . . ?
O14 V1 O2 164.37(7) . . ?
O7 V1 O20 179.25(8) . . ?
O4 V1 O20 81.92(6) . . ?
O5 V1 O20 82.89(6) . . ?
O14 V1 O20 82.39(6) . . ?
O2 V1 O20 82.37(6) . . ?
O2 P1 O10 113.61(10) . . ?
O2 P1 O12 109.94(9) . . ?
O10 P1 O12 112.59(10) . . ?
O2 P1 O6 109.42(10) . . ?
O10 P1 O6 108.52(10) . . ?
O12 P1 O6 102.08(9) . . ?
O4 P2 O15 111.36(9) . . ?
O4 P2 O3 110.86(10) . . ?
O15 P2 O3 108.12(10) . . ?
O4 P2 O13 110.68(11) . . ?
O15 P2 O13 107.92(11) . . ?
O3 P2 O13 107.76(11) . . ?
O8 P3 O5 113.10(10) . . ?
O8 P3 O1 111.78(11) . . ?
O5 P3 O1 109.95(9) . . ?
O8 P3 O17 106.21(11) . . ?
O5 P3 O17 109.81(11) . . ?
O1 P3 O17 105.64(11) . . ?
O11 P4 O14 113.39(10) . . ?
O11 P4 O9 110.70(11) . . ?
O14 P4 O9 110.53(9) . . ?
O11 P4 O16 105.71(11) . . ?
O14 P4 O16 109.22(10) . . ?
O9 P4 O16 106.96(11) . . ?
O19 B1 O20 113.8(2) . . ?
O19 B1 O1 106.3(2) . . ?
O20 B1 O1 112.1(2) . . ?
O19 B1 O12 107.8(2) . . ?
O20 B1 O12 109.6(2) . . ?
O1 B1 O12 106.9(2) . . ?
O21 B2 O18 122.8(2) . . ?
O21 B2 O19 116.7(2) . . ?
O18 B2 O19 120.2(2) . . ?
O18 B3 O20 114.5(2) . . ?
O18 B3 O9 107.3(2) . . ?
O20 B3 O9 110.7(2) . . ?
O18 B3 O3 107.0(2) . . ?
O20 B3 O3 110.8(2) . . ?
O9 B3 O3 106.3(2) . . ?
B1 O1 P3 126.86(15) . . ?
P1 O2 V1 127.88(9) . . ?
B3 O3 P2 128.17(15) . . ?
P2 O4 V1 133.61(10) . . ?
P3 O5 V1 141.70(11) . . ?
P1 O6 H29 110.5(22) . . ?
B3 O9 P4 126.53(15) . . ?
B1 O12 P1 123.94(14) . . ?
P2 O13 H32 114.0(31) . . ?
P4 O14 V1 136.12(10) . . ?
P4 O16 H33 110.7(29) . . ?
P3 O17 H30 107.8(28) . . ?
B2 O18 B3 122.4(2) . . ?
B2 O19 B1 123.6(2) . . ?
B3 O20 B1 120.3(2) . . ?
B3 O20 V1 118.69(13) . . ?
B1 O20 V1 118.08(13) . . ?
B2 O21 H31 104.6(31) . . ?
N1 C1 C5 107.7(2) . . ?
N1 C1 H3 109.5(21) . . ?
C5 C1 H3 110.8(21) . . ?
N1 C1 H24 106.9(26) . . ?
C5 C1 H24 116.0(26) . . ?
H3 C1 H24 105.8(32) . . ?
N1 C2 C6 109.3(3) . . ?
N1 C2 H13 97.4(27) . . ?
C6 C2 H13 108.2(27) . . ?
N1 C2 H16 104.0(26) . . ?
C6 C2 H16 110.1(27) . . ?
H13 C2 H16 126.0(38) . . ?
N1 C3 C4 108.1(3) . . ?
N1 C3 H17 105.2(35) . . ?
C4 C3 H17 108.4(34) . . ?
N1 C3 H23 106.9(26) . . ?
C4 C3 H23 113.1(27) . . ?
H17 C3 H23 114.7(42) . . ?
N2 C4 C3 110.3(3) . . ?
N2 C4 H10 116.9(42) . . ?
C3 C4 H10 117.4(42) . . ?
N2 C4 H25 102.0(32) . . ?
C3 C4 H25 106.0(31) . . ?
H10 C4 H25 102.0(46) . . ?
N2 C5 C1 110.1(3) . . ?
N2 C5 H18 119.7(40) . . ?
C1 C5 H18 129.8(40) . . ?
N2 C5 H28 95.3(32) . . ?
C1 C5 H28 90.3(34) . . ?
H18 C5 H28 79.7(42) . . ?
N2 C6 C2 108.9(3) . . ?
N2 C6 H21 90.7(31) . . ?
C2 C6 H21 102.4(31) . . ?
N2 C6 H27 122.4(42) . . ?
C2 C6 H27 126.4(42) . . ?
H21 C6 H27 65.2(51) . . ?
N3 C7 C8 108.7(2) . . ?
N3 C7 H1 108.7(19) . . ?
C8 C7 H1 109.0(20) . . ?
N3 C7 H2 108.7(23) . . ?
C8 C7 H2 110.6(22) . . ?
H1 C7 H2 111.1(29) . . ?
N4 C8 C7 108.4(2) . . ?
N4 C8 H7 104.7(24) . . ?
C7 C8 H7 115.4(24) . . ?
N4 C8 H12 107.1(21) . . ?
C7 C8 H12 112.7(21) . . ?
H7 C8 H12 108.0(31) . . ?
N4 C9 C12 108.6(2) . . ?
N4 C9 H9 106.7(19) . . ?
C12 C9 H9 111.9(19) . . ?
N4 C9 H20 109.6(23) . . ?
C12 C9 H20 111.8(23) . . ?
H9 C9 H20 108.1(29) . . ?
N4 C10 C11 108.6(2) . . ?
N4 C10 H6 104.4(22) . . ?
C11 C10 H6 114.8(22) . . ?
N4 C10 H8 106.7(20) . . ?
C11 C10 H8 112.2(20) . . ?
H6 C10 H8 109.5(29) . . ?
N3 C11 C10 108.7(2) . . ?
N3 C11 H5 109.7(24) . . ?
C10 C11 H5 109.6(24) . . ?
N3 C11 H19 106.5(20) . . ?
C10 C11 H19 107.8(20) . . ?
H5 C11 H19 114.4(31) . . ?
N3 C12 C9 108.5(2) . . ?
N3 C12 H15 105.9(23) . . ?
C9 C12 H15 111.4(23) . . ?
N3 C12 H22 109.5(20) . . ?
C9 C12 H22 107.6(20) . . ?
H15 C12 H22 113.8(30) . . ?
C1 N1 C2 110.0(3) . . ?
C1 N1 C3 109.7(3) . . ?
C2 N1 C3 109.8(3) . . ?
C4 N2 C5 113.1(4) . . ?
C4 N2 C6 107.7(3) . . ?
C5 N2 C6 107.3(3) . . ?
C4 N2 H26 109.5(24) . . ?
C5 N2 H26 106.0(24) . . ?
C6 N2 H26 113.3(24) . . ?
C7 N3 C12 108.8(2) . . ?
C7 N3 C11 110.2(2) . . ?
C12 N3 C11 110.5(2) . . ?
C10 N4 C9 110.7(2) . . ?
C10 N4 C8 110.1(2) . . ?
C9 N4 C8 109.1(2) . . ?
C10 N4 H11 111.6(25) . . ?
C9 N4 H11 114.3(25) . . ?
C8 N4 H11 100.7(25) . . ?
OW5 OW2 OW6 172.1(6) 2_645 . ?
OW3 OW6 OW2 150.6(10) . . ?

loop_
_geom_bond_atom_site_label_1
_geom_bond_atom_site_label_2
_geom_bond_distance
_geom_bond_site_symmetry_2
_geom_bond_publ_flag
V1 O7 1.599(2) . ?
V1 O4 1.991(2) . ?
V1 O5 1.993(2) . ?
V1 O14 2.016(2) . ?
V1 O2 2.026(2) . ?
V1 O20 2.3046(15) . ?
P1 O2 1.515(2) . ?
P1 O10 1.516(2) . ?
P1 O12 1.551(2) . ?
P1 O6 1.567(2) . ?
P2 O4 1.507(2) . ?
P2 O15 1.508(2) . ?
P2 O3 1.555(2) . ?
P2 O13 1.555(2) . ?
P3 O8 1.505(2) . ?
P3 O5 1.513(2) . ?
P3 O1 1.552(2) . ?
P3 O17 1.571(2) . ?
P4 O11 1.504(2) . ?
P4 O14 1.514(2) . ?
P4 O9 1.546(2) . ?
P4 O16 1.575(2) . ?
B1 O19 1.436(3) . ?
B1 O20 1.463(3) . ?
B1 O1 1.494(3) . ?
B1 O12 1.502(3) . ?
B2 O21 1.348(3) . ?
B2 O18 1.368(3) . ?
B2 O19 1.373(3) . ?
B3 O18 1.438(3) . ?
B3 O20 1.459(3) . ?
B3 O9 1.497(3) . ?
B3 O3 1.500(3) . ?
O6 H29 0.79(3) . ?
O13 H32 0.72(4) . ?
O16 H33 0.81(4) . ?
O17 H30 0.84(4) . ?
O21 H31 0.76(4) . ?
C1 N1 1.484(4) . ?
C1 C5 1.509(5) . ?
C1 H3 0.94(3) . ?
C1 H24 1.01(5) . ?
C2 N1 1.489(4) . ?
C2 C6 1.506(5) . ?
C2 H13 0.96(5) . ?
C2 H16 0.96(4) . ?
C3 N1 1.490(4) . ?
C3 C4 1.510(5) . ?
C3 H17 0.87(5) . ?
C3 H23 0.94(4) . ?
C4 N2 1.474(4) . ?
C4 H10 0.71(5) . ?
C4 H25 0.89(5) . ?
C5 N2 1.477(4) . ?
C5 H18 0.74(5) . ?
C5 H28 0.92(5) . ?
C6 N2 1.485(4) . ?
C6 H21 1.64(10) . ?
C6 H27 0.69(5) . ?
C7 N3 1.485(4) . ?
C7 C8 1.518(4) . ?
C7 H1 0.97(3) . ?
C7 H2 0.88(4) . ?
C8 N4 1.496(4) . ?
C8 H7 0.92(4) . ?
C8 H12 0.87(3) . ?
C9 N4 1.489(4) . ?
C9 C12 1.516(4) . ?
C9 H9 0.96(3) . ?
C9 H20 0.91(4) . ?
C10 N4 1.482(4) . ?
C10 C11 1.512(4) . ?
C10 H6 0.93(4) . ?
C10 H8 0.93(3) . ?
C11 N3 1.495(4) . ?
C11 H5 0.94(4) . ?
C11 H19 0.93(3) . ?
C12 N3 1.490(4) . ?
C12 H15 0.89(4) . ?
C12 H22 0.94(3) . ?
N2 H26 0.84(4) . ?
N4 H11 0.85(4) . ?
OW2 OW5 1.211(8) 2_645 ?
OW2 OW6 1.70(2) . ?
OW3 OW6 1.244(13) . ?
OW5 OW2 1.211(8) 2_655 ?
